data_4035373
loop_
_publ_author_name
'Dong, Chao-Chen'
'Xiang, Jun-Feng'
'Xu, Li-Jin'
'Gong, Han-Yuan'

_publ_section_title
;
 From CO<sub>2</sub> to 4 H-Quinolizin-4-ones: A One-Pot Multicomponent
 Approach via Ag<sub>2</sub>O/Cs<sub>2</sub>CO<sub>3</sub> Orthogonal
 Tandem Catalysis.
;
_journal_issue 16
_journal_name_full 'The Journal of organic chemistry'
_journal_page_first 9561
_journal_page_last 9567
_journal_paper_doi 10.1021/acs.joc.8b01206
_journal_volume 83
_journal_year 2018
_chemical_formula_sum 'C16 H10 N2 O'
_chemical_formula_weight 246.26
_space_group_IT_number 14
_space_group_name_Hall '-P 2ybc'
_space_group_name_H-M_alt 'P 1 21/c 1'
_symmetry_cell_setting monoclinic
_symmetry_space_group_name_H-M 'P 1 21/c 1'
_atom_sites_solution_hydrogens geom
_atom_sites_solution_primary direct
_atom_sites_solution_secondary difmap
_audit_creation_method SHELXL-97
_cell_angle_alpha 90.00
_cell_angle_beta 93.01(3)
_cell_angle_gamma 90.00
_cell_formula_units_Z 4
_cell_length_a 3.8460(8)
_cell_length_b 24.811(5)
_cell_length_c 12.108(2)
_cell_measurement_reflns_used 2047
_cell_measurement_temperature 173(2)
_cell_measurement_theta_max 25.00
_cell_measurement_theta_min 1.64
_cell_volume 1153.8(4)
_computing_cell_refinement 'CrystalClear (Rigaku Inc., 2007)'
_computing_data_collection 'CrystalClear (Rigaku Inc., 2007)'
_computing_data_reduction 'CrystalClear (Rigaku Inc., 2007)'
_computing_structure_refinement 'SHELXL-97 (Sheldrick, 1997)'
_computing_structure_solution 'SHELXS-97 (Sheldrick, 1990)'
_diffrn_ambient_temperature 173(2)
_diffrn_detector_area_resol_mean 28.5714
_diffrn_measured_fraction_theta_full 1.000
_diffrn_measured_fraction_theta_max 1.000
_diffrn_measurement_device
;
Saturn724+ (2x2 bin mode)
;
_diffrn_measurement_method dtprofit.ref
_diffrn_radiation_monochromator graphite
_diffrn_radiation_source 'fine-focus sealed tube'
_diffrn_radiation_type MoK\a
_diffrn_radiation_wavelength 0.71073
_diffrn_reflns_av_R_equivalents 0.0580
_diffrn_reflns_av_sigmaI/netI 0.0319
_diffrn_reflns_limit_h_max 4
_diffrn_reflns_limit_h_min -4
_diffrn_reflns_limit_k_max 29
_diffrn_reflns_limit_k_min -29
_diffrn_reflns_limit_l_max 14
_diffrn_reflns_limit_l_min -14
_diffrn_reflns_number 13368
_diffrn_reflns_theta_full 25.00
_diffrn_reflns_theta_max 25.00
_diffrn_reflns_theta_min 1.64
_exptl_absorpt_coefficient_mu 0.091
_exptl_absorpt_correction_T_max 0.0000
_exptl_absorpt_correction_T_min 0.0000
_exptl_absorpt_correction_type none
_exptl_crystal_colour colorless
_exptl_crystal_density_diffrn 1.418
_exptl_crystal_density_method 'not measured'
_exptl_crystal_description prism
_exptl_crystal_F_000 512
_exptl_crystal_size_max 0.23
_exptl_crystal_size_mid 0.17
_exptl_crystal_size_min 0.12
_refine_diff_density_max 0.184
_refine_diff_density_min -0.162
_refine_diff_density_rms 0.040
_refine_ls_extinction_method none
_refine_ls_goodness_of_fit_ref 1.006
_refine_ls_hydrogen_treatment constr
_refine_ls_matrix_type full
_refine_ls_number_parameters 172
_refine_ls_number_reflns 2047
_refine_ls_number_restraints 0
_refine_ls_restrained_S_all 1.006
_refine_ls_R_factor_all 0.0618
_refine_ls_R_factor_gt 0.0593
_refine_ls_shift/su_max 0.000
_refine_ls_shift/su_mean 0.000
_refine_ls_structure_factor_coef Fsqd
_refine_ls_weighting_details 'calc w=1/[\s^2^(Fo^2^)+(0.0500P)^2^+1.5000P] where P=(Fo^2^+2Fc^2^)/3'
_refine_ls_weighting_scheme calc
_refine_ls_wR_factor_gt 0.1327
_refine_ls_wR_factor_ref 0.1346
_reflns_number_gt 1987
_reflns_number_total 2047
_reflns_threshold_expression >2sigma(I)
_cod_data_source_file jo8b01206_si_006.cif
_cod_data_source_block a
_cod_depositor_comments
;
The following automatic conversions were performed:

data item '_exptl_absorpt_correction_type' value 'None' was changed
to 'none' in accordance with the
/home/data/users/saulius/crontab/automatic-downloads/current/ACS/lib/dictionaries/cif_core.dic
dictionary named 'cif_core.dic' version 2.4.2 last updated on
2011-04-26.

data item '_symmetry_cell_setting' value 'Monoclinic' was changed to
'monoclinic' in accordance with the
/home/data/users/saulius/crontab/automatic-downloads/current/ACS/lib/dictionaries/cif_core.dic
dictionary named 'cif_core.dic' version 2.4.2 last updated on
2011-04-26.

Automatic conversion script
Id: cif_fix_values 6909 2019-04-08 15:41:33Z antanas 
;
_cod_original_sg_symbol_H-M P2(1)/c
_cod_database_code 4035373

loop_
_symmetry_equiv_pos_as_xyz
'x, y, z'
'-x, y+1/2, -z+1/2'
'-x, -y, -z'
'x, -y-1/2, z-1/2'

loop_
_atom_site_label
_atom_site_type_symbol
_atom_site_fract_x
_atom_site_fract_y
_atom_site_fract_z
_atom_site_U_iso_or_equiv
_atom_site_adp_type
_atom_site_occupancy
_atom_site_symmetry_multiplicity
_atom_site_calc_flag
_atom_site_refinement_flags
O1 O -0.2281(5) 0.67654(7) -0.03318(13) 0.0392(5) Uani 1 1 d .
C1 C 0.0051(6) 0.76008(9) 0.08764(19) 0.0287(5) Uani 1 1 d .
H1A H -0.1038 0.7654 0.0181 0.034 Uiso 1 1 calc R
C2 C 0.1045(6) 0.80314(10) 0.14884(19) 0.0291(5) Uani 1 1 d .
H2A H 0.0658 0.8378 0.1218 0.035 Uiso 1 1 calc R
C3 C 0.2679(6) 0.79514(10) 0.25432(19) 0.0291(5) Uani 1 1 d .
H3A H 0.3346 0.8246 0.2979 0.035 Uiso 1 1 calc R
C4 C 0.3279(6) 0.74441(9) 0.29215(19) 0.0268(5) Uani 1 1 d .
H4A H 0.4364 0.7395 0.3619 0.032 Uiso 1 1 calc R
C5 C 0.2288(6) 0.69862(9) 0.22771(17) 0.0227(5) Uani 1 1 d .
C6 C 0.2902(6) 0.64514(9) 0.26195(17) 0.0225(5) Uani 1 1 d .
C7 C 0.1855(6) 0.60137(9) 0.19328(17) 0.0238(5) Uani 1 1 d .
C8 C 0.0180(6) 0.61210(9) 0.09196(18) 0.0273(5) Uani 1 1 d .
H8A H -0.0451 0.5831 0.0467 0.033 Uiso 1 1 calc R
C9 C -0.0633(6) 0.66452(10) 0.05290(18) 0.0271(5) Uani 1 1 d .
C10 C 0.4776(6) 0.63801(9) 0.36638(18) 0.0244(5) Uani 1 1 d .
C11 C 0.2493(6) 0.54456(9) 0.22825(18) 0.0246(5) Uani 1 1 d .
C12 C 0.1892(6) 0.52742(9) 0.33507(19) 0.0282(5) Uani 1 1 d .
H12A H 0.1085 0.5517 0.3863 0.034 Uiso 1 1 calc R
C13 C 0.2493(7) 0.47424(10) 0.3653(2) 0.0323(6) Uani 1 1 d .
H13A H 0.2088 0.4630 0.4368 0.039 Uiso 1 1 calc R
C14 C 0.3691(7) 0.43789(10) 0.2897(2) 0.0331(6) Uani 1 1 d .
H14A H 0.4105 0.4023 0.3106 0.040 Uiso 1 1 calc R
C15 C 0.4276(7) 0.45428(10) 0.1835(2) 0.0348(6) Uani 1 1 d .
H15A H 0.5079 0.4297 0.1327 0.042 Uiso 1 1 calc R
C16 C 0.3667(6) 0.50714(10) 0.1526(2) 0.0309(6) Uani 1 1 d .
H16A H 0.4043 0.5179 0.0806 0.037 Uiso 1 1 calc R
N1 N 0.0608(5) 0.70791(8) 0.12544(14) 0.0240(4) Uani 1 1 d .
N2 N 0.6314(6) 0.63403(8) 0.45016(16) 0.0333(5) Uani 1 1 d .

loop_
_atom_site_aniso_label
_atom_site_aniso_U_11
_atom_site_aniso_U_22
_atom_site_aniso_U_33
_atom_site_aniso_U_23
_atom_site_aniso_U_13
_atom_site_aniso_U_12
O1 0.0497(12) 0.0405(10) 0.0254(9) 0.0042(8) -0.0161(8) -0.0009(9)
C1 0.0297(13) 0.0312(13) 0.0248(12) 0.0075(10) -0.0009(10) 0.0021(10)
C2 0.0303(13) 0.0258(12) 0.0308(13) 0.0051(10) -0.0005(10) 0.0014(10)
C3 0.0315(13) 0.0258(12) 0.0298(12) -0.0003(10) 0.0004(10) -0.0008(10)
C4 0.0287(12) 0.0286(12) 0.0229(11) -0.0007(9) -0.0001(9) -0.0013(10)
C5 0.0213(11) 0.0298(12) 0.0170(10) 0.0015(9) 0.0017(9) 0.0005(9)
C6 0.0239(11) 0.0248(12) 0.0189(10) 0.0006(9) 0.0009(9) -0.0005(9)
C7 0.0218(11) 0.0283(12) 0.0217(11) 0.0021(9) 0.0045(9) -0.0015(9)
C8 0.0316(13) 0.0273(12) 0.0227(11) -0.0023(9) 0.0004(10) -0.0038(10)
C9 0.0277(12) 0.0329(13) 0.0205(11) 0.0000(9) -0.0017(10) -0.0039(10)
C10 0.0283(12) 0.0223(11) 0.0227(12) -0.0004(9) 0.0016(10) 0.0006(9)
C11 0.0229(11) 0.0252(12) 0.0256(11) -0.0020(9) 0.0001(9) -0.0022(9)
C12 0.0317(13) 0.0284(12) 0.0248(11) -0.0013(9) 0.0059(10) 0.0009(10)
C13 0.0383(14) 0.0299(13) 0.0289(13) 0.0057(10) 0.0035(11) 0.0000(11)
C14 0.0342(14) 0.0247(12) 0.0402(14) 0.0025(11) 0.0004(11) 0.0034(10)
C15 0.0414(15) 0.0277(13) 0.0356(14) -0.0075(11) 0.0040(11) 0.0017(11)
C16 0.0347(14) 0.0312(13) 0.0272(12) -0.0034(10) 0.0046(10) -0.0018(11)
N1 0.0242(10) 0.0283(10) 0.0194(9) 0.0016(8) -0.0007(8) -0.0002(8)
N2 0.0429(13) 0.0295(11) 0.0268(11) 0.0002(8) -0.0056(10) 0.0017(9)

loop_
_atom_type_symbol
_atom_type_description
_atom_type_scat_dispersion_real
_atom_type_scat_dispersion_imag
_atom_type_scat_source
C C 0.0033 0.0016 'International Tables Vol C Tables 4.2.6.8 and 6.1.1.4'
H H 0.0000 0.0000 'International Tables Vol C Tables 4.2.6.8 and 6.1.1.4'
N N 0.0061 0.0033 'International Tables Vol C Tables 4.2.6.8 and 6.1.1.4'
O O 0.0106 0.0060 'International Tables Vol C Tables 4.2.6.8 and 6.1.1.4'

loop_
_geom_angle_atom_site_label_1
_geom_angle_atom_site_label_2
_geom_angle_atom_site_label_3
_geom_angle
C2 C1 N1 121.7(2)
C2 C1 H1A 119.1
N1 C1 H1A 119.1
C1 C2 C3 119.3(2)
C1 C2 H2A 120.4
C3 C2 H2A 120.4
C4 C3 C2 119.8(2)
C4 C3 H3A 120.1
C2 C3 H3A 120.1
C3 C4 C5 121.5(2)
C3 C4 H4A 119.3
C5 C4 H4A 119.3
N1 C5 C6 118.9(2)
N1 C5 C4 117.2(2)
C6 C5 C4 123.9(2)
C5 C6 C7 120.9(2)
C5 C6 C10 116.46(19)
C7 C6 C10 122.6(2)
C8 C7 C6 118.7(2)
C8 C7 C11 119.8(2)
C6 C7 C11 121.51(19)
C7 C8 C9 124.0(2)
C7 C8 H8A 118.0
C9 C8 H8A 118.0
O1 C9 C8 127.1(2)
O1 C9 N1 118.1(2)
C8 C9 N1 114.80(19)
N2 C10 C6 177.7(2)
C12 C11 C16 118.8(2)
C12 C11 C7 121.4(2)
C16 C11 C7 119.8(2)
C13 C12 C11 120.2(2)
C13 C12 H12A 119.9
C11 C12 H12A 119.9
C14 C13 C12 120.2(2)
C14 C13 H13A 119.9
C12 C13 H13A 119.9
C15 C14 C13 120.1(2)
C15 C14 H14A 119.9
C13 C14 H14A 119.9
C14 C15 C16 120.0(2)
C14 C15 H15A 120.0
C16 C15 H15A 120.0
C15 C16 C11 120.7(2)
C15 C16 H16A 119.7
C11 C16 H16A 119.7
C5 N1 C1 120.48(19)
C5 N1 C9 122.64(19)
C1 N1 C9 116.88(18)

loop_
_geom_bond_atom_site_label_1
_geom_bond_atom_site_label_2
_geom_bond_distance
O1 C9 1.228(3)
C1 C2 1.344(3)
C1 N1 1.386(3)
C1 H1A 0.9300
C2 C3 1.407(3)
C2 H2A 0.9300
C3 C4 1.355(3)
C3 H3A 0.9300
C4 C5 1.419(3)
C4 H4A 0.9300
C5 N1 1.386(3)
C5 C6 1.406(3)
C6 C7 1.413(3)
C6 C10 1.433(3)
C7 C8 1.381(3)
C7 C11 1.488(3)
C8 C9 1.413(3)
C8 H8A 0.9300
C9 N1 1.454(3)
C10 N2 1.151(3)
C11 C12 1.392(3)
C11 C16 1.396(3)
C12 C13 1.385(3)
C12 H12A 0.9300
C13 C14 1.381(3)
C13 H13A 0.9300
C14 C15 1.379(3)
C14 H14A 0.9300
C15 C16 1.380(3)
C15 H15A 0.9300
C16 H16A 0.9300

loop_
_geom_torsion_atom_site_label_1
_geom_torsion_atom_site_label_2
_geom_torsion_atom_site_label_3
_geom_torsion_atom_site_label_4
_geom_torsion
N1 C1 C2 C3 -0.3(4)
C1 C2 C3 C4 1.0(4)
C2 C3 C4 C5 -0.1(4)
C3 C4 C5 N1 -1.4(3)
C3 C4 C5 C6 178.8(2)
N1 C5 C6 C7 0.5(3)
C4 C5 C6 C7 -179.8(2)
N1 C5 C6 C10 177.49(19)
C4 C5 C6 C10 -2.7(3)
C5 C6 C7 C8 -0.6(3)
C10 C6 C7 C8 -177.4(2)
C5 C6 C7 C11 179.9(2)
C10 C6 C7 C11 3.0(3)
C6 C7 C8 C9 -1.4(4)
C11 C7 C8 C9 178.1(2)
C7 C8 C9 O1 -175.6(2)
C7 C8 C9 N1 3.3(3)
C5 C6 C10 N2 -15(6)
C7 C6 C10 N2 162(6)
C8 C7 C11 C12 -136.0(2)
C6 C7 C11 C12 43.5(3)
C8 C7 C11 C16 43.0(3)
C6 C7 C11 C16 -137.5(2)
C16 C11 C12 C13 0.7(4)
C7 C11 C12 C13 179.7(2)
C11 C12 C13 C14 0.0(4)
C12 C13 C14 C15 -0.4(4)
C13 C14 C15 C16 0.1(4)
C14 C15 C16 C11 0.6(4)
C12 C11 C16 C15 -1.0(4)
C7 C11 C16 C15 180.0(2)
C6 C5 N1 C1 -178.1(2)
C4 C5 N1 C1 2.1(3)
C6 C5 N1 C9 1.6(3)
C4 C5 N1 C9 -178.1(2)
C2 C1 N1 C5 -1.3(3)
C2 C1 N1 C9 178.9(2)
O1 C9 N1 C5 175.6(2)
C8 C9 N1 C5 -3.4(3)
O1 C9 N1 C1 -4.6(3)
C8 C9 N1 C1 176.3(2)
